data_7001191
loop_
_publ_author_name
'Ghosh, Shishir'
'Kabir, Shariff E.'
'Pervin, Salina'
'Raha, Arun K.'
'Golzar Hossain, G. M.'
'Haworth, Daniel T.'
'Lindeman, Sergey V.'
'Bennett, Dennis W.'
'Siddiquee, Tasneem A.'
'Salassa, Luca'
'Roesky, Herbert W.'

_publ_section_title
;
 Tetranuclear group 7/8 mixed-metal and open trinuclear group 7 metal
 carbonyl clusters bearing bridging 2-mercapto-1-methylimidazole
 ligands
;
_journal_issue 18
_journal_name_full 'Dalton Transactions'
_journal_page_first 3510
_journal_page_last 3518
_journal_paper_doi 10.1039/b819226j
_journal_year 2009
_chemical_formula_moiety 'C17 H5 Mn N2 O13 Os3 S'
_chemical_formula_sum 'C17 H5 Mn N2 O13 Os3 S'
_chemical_formula_weight 1102.83
_chemical_name_systematic
;
?
;
_space_group_IT_number 2
_symmetry_cell_setting triclinic
_symmetry_space_group_name_Hall '-P 1'
_symmetry_space_group_name_H-M 'P -1'
_atom_sites_solution_hydrogens geom
_atom_sites_solution_primary direct
_atom_sites_solution_secondary difmap
_audit_creation_method SHELXL-97
_cell_angle_alpha 106.8599(8)
_cell_angle_beta 91.7599(8)
_cell_angle_gamma 93.1069(7)
_cell_formula_units_Z 2
_cell_length_a 8.6591(2)
_cell_length_b 9.84580(10)
_cell_length_c 15.1081(2)
_cell_measurement_reflns_used 4302
_cell_measurement_temperature 150(2)
_cell_measurement_theta_max 27.48
_cell_measurement_theta_min 2.91
_cell_volume 1229.42(4)
_computing_cell_refinement 'DENZO and COLLECT'
_computing_data_collection 'DENZO (Otwinowski & Minor, 1997) and COLLECT (Hooft, 1998)'
_computing_data_reduction 'DENZO and COLLECT'
_computing_molecular_graphics 'ORTEP3 for windows (Farrugia, 1997)'
_computing_publication_material 'WinGX (Farrugia, 1999)'
_computing_structure_refinement 'SHELXL-97 (Sheldrick, 1997)'
_computing_structure_solution 'SHELXS-97 (Sheldrick, 1990)'
_diffrn_ambient_temperature 150(2)
_diffrn_measured_fraction_theta_full 0.994
_diffrn_measured_fraction_theta_max 0.994
_diffrn_measurement_device_type 'Nonius KappaCCD'
_diffrn_measurement_method '\w scans'
_diffrn_radiation_monochromator graphite
_diffrn_radiation_source 'fine-focus sealed tube'
_diffrn_radiation_type MoK\a
_diffrn_radiation_wavelength 0.71073
_diffrn_reflns_av_R_equivalents 0.1376
_diffrn_reflns_av_sigmaI/netI 0.0603
_diffrn_reflns_limit_h_max 10
_diffrn_reflns_limit_h_min -10
_diffrn_reflns_limit_k_max 11
_diffrn_reflns_limit_k_min -11
_diffrn_reflns_limit_l_max 18
_diffrn_reflns_limit_l_min -18
_diffrn_reflns_number 24356
_diffrn_reflns_theta_full 25.50
_diffrn_reflns_theta_max 25.50
_diffrn_reflns_theta_min 3.01
_diffrn_standards_decay_% 0
_exptl_absorpt_coefficient_mu 16.107
_exptl_absorpt_correction_T_max 0.2481
_exptl_absorpt_correction_T_min 0.1961
_exptl_absorpt_correction_type multi-scan
_exptl_absorpt_process_details
;
[Blessing, Acta Cryst. (1995)]
;
_exptl_crystal_colour Pink
_exptl_crystal_density_diffrn 2.979
_exptl_crystal_density_method 'not measured'
_exptl_crystal_description Block
_exptl_crystal_F_000 988
_exptl_crystal_size_max 0.15
_exptl_crystal_size_mid 0.12
_exptl_crystal_size_min 0.12
_refine_diff_density_max 3.290
_refine_diff_density_min -4.927
_refine_diff_density_rms 0.475
_refine_ls_extinction_coef 0.0091(8)
_refine_ls_extinction_expression Fc^*^=kFc[1+0.001xFc^2^\l^3^/sin(2\q)]^-1/4^
_refine_ls_extinction_method SHELXL
_refine_ls_goodness_of_fit_ref 1.050
_refine_ls_hydrogen_treatment constr
_refine_ls_matrix_type full
_refine_ls_number_parameters 336
_refine_ls_number_reflns 4553
_refine_ls_number_restraints 0
_refine_ls_restrained_S_all 1.050
_refine_ls_R_factor_all 0.0679
_refine_ls_R_factor_gt 0.0665
_refine_ls_shift/su_max 0.000
_refine_ls_shift/su_mean 0.000
_refine_ls_structure_factor_coef Fsqd
_refine_ls_weighting_details 'calc w=1/[\s^2^(Fo^2^)+(0.1397P)^2^+10.0736P] where P=(Fo^2^+2Fc^2^)/3'
_refine_ls_weighting_scheme calc
_refine_ls_wR_factor_gt 0.1809
_refine_ls_wR_factor_ref 0.1840
_reflns_number_gt 4383
_reflns_number_total 4553
_reflns_threshold_expression >2sigma(I)
_cod_data_source_file b819226j.txt
_cod_data_source_block comp4
_cod_depositor_comments
;
The following automatic conversions were performed:
'_symmetry_cell_setting' value 'Triclinic' changed to 'triclinic'
according to '/home/saulius/struct/CIF-dictionaries/cif_core.dic'
dictionary named 'cif_core.dic' version 2.4.1 from 2010-06-29.

Automatic conversion script
Id: cif_fix_enum 1527 2010-12-29 10:47:43Z saulius 
;
_cod_database_code 7001191

loop_
_symmetry_equiv_pos_as_xyz
'x, y, z'
'-x, -y, -z'

loop_
_atom_site_label
_atom_site_type_symbol
_atom_site_fract_x
_atom_site_fract_y
_atom_site_fract_z
_atom_site_U_iso_or_equiv
_atom_site_adp_type
_atom_site_occupancy
_atom_site_symmetry_multiplicity
_atom_site_calc_flag
_atom_site_refinement_flags
_atom_site_disorder_assembly
_atom_site_disorder_group
Os1 Os 0.67394(5) 0.83769(5) 0.31808(3) 0.0307(2) Uani 1 1 d . . .
Os2 Os 0.85132(5) 0.64034(4) 0.19922(3) 0.0285(2) Uani 1 1 d . . .
Os3 Os 0.76875(6) 0.59762(6) 0.37174(3) 0.0399(2) Uani 1 1 d . . .
Mn1 Mn 0.64838(17) 0.80700(16) 0.12351(10) 0.0229(4) Uani 1 1 d . . .
S1 S 0.9455(3) 0.8762(3) 0.2931(2) 0.0325(6) Uani 1 1 d . . .
O1 O 0.5810(15) 1.1175(12) 0.2917(9) 0.063(3) Uani 1 1 d . . .
O2 O 0.3342(13) 0.7380(14) 0.3144(10) 0.080(4) Uani 1 1 d . . .
O3 O 0.6829(17) 0.9749(14) 0.5267(7) 0.068(3) Uani 1 1 d . . .
O4 O 0.6767(14) 0.3623(11) 0.0929(7) 0.057(3) Uani 1 1 d . . .
O5 O 1.1300(12) 0.4752(12) 0.2275(9) 0.059(3) Uani 1 1 d . . .
O6 O 0.9875(14) 0.6734(13) 0.0223(8) 0.062(3) Uani 1 1 d . . .
O7 O 1.0599(18) 0.782(2) 0.4685(10) 0.094(5) Uani 1 1 d . . .
O8 O 0.913(2) 0.3213(16) 0.3647(11) 0.092(5) Uani 1 1 d . . .
O9 O 0.612(2) 0.6338(19) 0.5527(9) 0.096(6) Uani 1 1 d . . .
O10 O 0.4736(14) 0.4336(13) 0.2651(8) 0.059(3) Uani 1 1 d . . .
O11 O 0.4003(13) 0.5821(12) 0.1010(8) 0.061(3) Uani 1 1 d . . .
O12 O 0.6794(14) 0.7274(12) -0.0780(7) 0.056(3) Uani 1 1 d . . .
O13 O 0.3979(16) 0.9746(14) 0.0875(9) 0.072(4) Uani 1 1 d . . .
N1 N 0.8268(12) 0.9560(11) 0.1481(7) 0.034(2) Uani 1 1 d . . .
N2 N 1.0492(12) 1.0751(12) 0.2097(8) 0.038(2) Uani 1 1 d . . .
C1 C 0.6184(16) 1.0116(13) 0.2946(10) 0.042(3) Uani 1 1 d . . .
C2 C 0.4629(17) 0.7710(14) 0.3156(10) 0.049(3) Uani 1 1 d . . .
C3 C 0.6838(16) 0.9208(14) 0.4490(9) 0.043(3) Uani 1 1 d . . .
C4 C 0.7392(17) 0.4667(13) 0.1333(9) 0.043(3) Uani 1 1 d . . .
C5 C 1.0256(17) 0.5395(14) 0.2185(10) 0.045(3) Uani 1 1 d . . .
C6 C 0.9274(14) 0.6669(14) 0.0863(11) 0.043(3) Uani 1 1 d . . .
C7 C 0.9541(18) 0.713(2) 0.4308(10) 0.061(4) Uani 1 1 d . . .
C8 C 0.857(2) 0.4229(18) 0.3656(11) 0.056(4) Uani 1 1 d . . .
C9 C 0.6729(18) 0.6228(18) 0.4872(9) 0.051(4) Uani 1 1 d . . .
C10 C 0.5858(17) 0.4970(15) 0.3036(9) 0.042(3) Uani 1 1 d . . .
C11 C 0.4997(15) 0.6685(14) 0.1112(9) 0.038(3) Uani 1 1 d . . .
C12 C 0.6667(16) 0.7564(13) 0.0008(10) 0.040(3) Uani 1 1 d . . .
C13 C 0.5014(17) 0.9138(15) 0.1046(10) 0.045(3) Uani 1 1 d . . .
C14 C 0.9420(13) 0.9743(12) 0.2130(8) 0.030(2) Uani 1 1 d . . .
C15 C 0.8662(16) 1.0564(13) 0.1014(9) 0.039(3) Uani 1 1 d . . .
H15 H 0.8073 1.0723 0.0516 0.047 Uiso 1 1 calc R . .
C16 C 1.0012(16) 1.1262(14) 0.1390(9) 0.043(3) Uani 1 1 d . . .
H16 H 1.0544 1.1989 0.1197 0.051 Uiso 1 1 calc R . .
C17 C 1.1891(17) 1.1251(18) 0.2693(12) 0.056(4) Uani 1 1 d . . .
H17A H 1.2522 1.0447 0.2672 0.084 Uiso 1 1 calc R . .
H17B H 1.1602 1.1685 0.3331 0.084 Uiso 1 1 calc R . .
H17C H 1.2486 1.1959 0.2477 0.084 Uiso 1 1 calc R . .

loop_
_atom_site_aniso_label
_atom_site_aniso_U_11
_atom_site_aniso_U_22
_atom_site_aniso_U_33
_atom_site_aniso_U_23
_atom_site_aniso_U_13
_atom_site_aniso_U_12
Os1 0.0269(3) 0.0344(3) 0.0254(3) -0.0007(2) 0.0063(2) 0.0056(2)
Os2 0.0276(3) 0.0311(3) 0.0256(3) 0.0044(2) 0.0068(2) 0.00885(19)
Os3 0.0425(4) 0.0477(4) 0.0296(3) 0.0117(2) 0.0027(2) 0.0014(2)
Mn1 0.0218(8) 0.0239(7) 0.0199(7) 0.0022(6) -0.0038(6) 0.0019(6)
S1 0.0281(13) 0.0376(14) 0.0299(14) 0.0068(11) 0.0005(11) 0.0040(11)
O1 0.073(8) 0.047(6) 0.065(7) 0.004(5) 0.001(6) 0.024(5)
O2 0.035(6) 0.073(8) 0.099(10) -0.024(7) 0.020(6) -0.009(5)
O3 0.090(9) 0.076(8) 0.024(5) -0.010(5) 0.004(5) 0.012(7)
O4 0.064(7) 0.040(5) 0.052(6) -0.009(4) -0.005(5) -0.002(5)
O5 0.036(5) 0.051(6) 0.091(9) 0.021(6) 0.000(5) 0.020(4)
O6 0.068(7) 0.078(8) 0.046(6) 0.021(5) 0.042(6) 0.022(6)
O7 0.079(9) 0.140(14) 0.073(9) 0.058(9) -0.030(8) -0.045(9)
O8 0.122(13) 0.076(9) 0.094(11) 0.040(8) 0.018(9) 0.051(9)
O9 0.111(12) 0.124(13) 0.036(7) 0.002(7) 0.021(7) -0.043(10)
O10 0.057(7) 0.067(7) 0.048(6) 0.013(5) -0.008(5) -0.017(5)
O11 0.051(6) 0.063(7) 0.063(7) 0.010(5) -0.012(5) -0.012(5)
O12 0.064(7) 0.065(7) 0.033(6) 0.006(5) 0.009(5) -0.008(5)
O13 0.073(8) 0.076(8) 0.066(8) 0.016(6) -0.008(6) 0.042(7)
N1 0.035(5) 0.034(5) 0.035(5) 0.012(4) 0.006(4) 0.012(4)
N2 0.032(5) 0.040(5) 0.035(6) 0.004(4) 0.003(4) -0.006(4)
C1 0.041(7) 0.033(6) 0.047(8) 0.002(5) 0.018(6) 0.014(5)
C2 0.048(9) 0.037(7) 0.045(8) -0.012(5) 0.012(6) -0.009(6)
C3 0.042(7) 0.043(7) 0.040(8) 0.004(6) 0.015(6) -0.001(5)
C4 0.059(8) 0.025(6) 0.043(7) 0.002(5) 0.015(6) 0.024(6)
C5 0.047(8) 0.035(6) 0.048(8) 0.005(5) 0.010(6) -0.006(6)
C6 0.025(6) 0.040(7) 0.062(9) 0.012(6) 0.007(6) 0.007(5)
C7 0.039(8) 0.111(14) 0.035(7) 0.030(8) -0.010(6) -0.017(8)
C8 0.065(10) 0.053(9) 0.050(9) 0.012(7) 0.007(7) 0.024(7)
C9 0.046(8) 0.069(9) 0.029(7) 0.005(6) 0.004(6) -0.009(7)
C10 0.053(8) 0.045(7) 0.034(6) 0.018(6) 0.008(6) 0.002(6)
C11 0.035(6) 0.043(7) 0.034(6) 0.008(5) -0.001(5) 0.004(5)
C12 0.041(7) 0.033(6) 0.043(8) 0.008(5) -0.001(6) -0.001(5)
C13 0.043(7) 0.050(8) 0.041(7) 0.011(6) -0.003(6) 0.002(6)
C14 0.027(5) 0.031(5) 0.025(5) -0.001(4) 0.003(4) 0.000(4)
C15 0.049(7) 0.033(6) 0.036(6) 0.013(5) -0.004(5) -0.007(5)
C16 0.045(7) 0.041(6) 0.039(7) 0.005(5) 0.009(6) 0.002(5)
C17 0.038(8) 0.062(9) 0.059(9) 0.009(7) -0.010(7) -0.007(6)

loop_
_atom_type_symbol
_atom_type_description
_atom_type_scat_dispersion_real
_atom_type_scat_dispersion_imag
_atom_type_scat_source
C C 0.0033 0.0016 'International Tables Vol C Tables 4.2.6.8 and 6.1.1.4'
H H 0.0000 0.0000 'International Tables Vol C Tables 4.2.6.8 and 6.1.1.4'
N N 0.0061 0.0033 'International Tables Vol C Tables 4.2.6.8 and 6.1.1.4'
O O 0.0106 0.0060 'International Tables Vol C Tables 4.2.6.8 and 6.1.1.4'
S S 0.1246 0.1234 'International Tables Vol C Tables 4.2.6.8 and 6.1.1.4'
Mn Mn 0.3368 0.7283 'International Tables Vol C Tables 4.2.6.8 and 6.1.1.4'
Os Os -1.2165 7.6030 'International Tables Vol C Tables 4.2.6.8 and 6.1.1.4'

loop_
_geom_angle_atom_site_label_1
_geom_angle_atom_site_label_2
_geom_angle_atom_site_label_3
_geom_angle
_geom_angle_site_symmetry_1
_geom_angle_site_symmetry_3
_geom_angle_publ_flag
C2 Os1 C3 92.9(6) . . ?
C2 Os1 C1 92.3(6) . . ?
C3 Os1 C1 93.1(6) . . ?
C2 Os1 S1 167.5(4) . . ?
C3 Os1 S1 97.6(4) . . ?
C1 Os1 S1 93.8(4) . . ?
C2 Os1 Os2 112.8(4) . . ?
C3 Os1 Os2 132.7(4) . . ?
C1 Os1 Os2 123.0(4) . . ?
S1 Os1 Os2 54.83(7) . . ?
C2 Os1 Os3 90.1(5) . . ?
C3 Os1 Os3 81.3(4) . . ?
C1 Os1 Os3 174.0(4) . . ?
S1 Os1 Os3 84.89(7) . . ?
Os2 Os1 Os3 60.755(16) . . ?
C2 Os1 Mn1 90.6(5) . . ?
C3 Os1 Mn1 161.4(4) . . ?
C1 Os1 Mn1 68.5(4) . . ?
S1 Os1 Mn1 81.59(7) . . ?
Os2 Os1 Mn1 61.40(3) . . ?
Os3 Os1 Mn1 117.03(3) . . ?
C4 Os2 C5 90.9(5) . . ?
C4 Os2 C6 91.8(6) . . ?
C5 Os2 C6 92.9(6) . . ?
C4 Os2 S1 168.9(4) . . ?
C5 Os2 S1 98.3(4) . . ?
C6 Os2 S1 93.9(4) . . ?
C4 Os2 Os1 114.4(4) . . ?
C5 Os2 Os1 133.5(4) . . ?
C6 Os2 Os1 122.6(4) . . ?
S1 Os2 Os1 54.63(7) . . ?
C4 Os2 Os3 90.4(4) . . ?
C5 Os2 Os3 82.0(4) . . ?
C6 Os2 Os3 174.4(4) . . ?
S1 Os2 Os3 84.79(7) . . ?
Os1 Os2 Os3 60.756(17) . . ?
C4 Os2 Mn1 92.3(4) . . ?
C5 Os2 Mn1 161.5(4) . . ?
C6 Os2 Mn1 68.8(4) . . ?
S1 Os2 Mn1 80.95(7) . . ?
Os1 Os2 Mn1 60.48(3) . . ?
Os3 Os2 Mn1 116.19(4) . . ?
C8 Os3 C9 97.5(8) . . ?
C8 Os3 C10 90.6(7) . . ?
C9 Os3 C10 91.8(6) . . ?
C8 Os3 C7 93.9(8) . . ?
C9 Os3 C7 92.5(6) . . ?
C10 Os3 C7 173.3(6) . . ?
C8 Os3 Os2 101.8(5) . . ?
C9 Os3 Os2 160.4(5) . . ?
C10 Os3 Os2 85.0(4) . . ?
C7 Os3 Os2 89.2(4) . . ?
C8 Os3 Os1 160.3(5) . . ?
C9 Os3 Os1 102.1(5) . . ?
C10 Os3 Os1 86.2(4) . . ?
C7 Os3 Os1 87.9(6) . . ?
Os2 Os3 Os1 58.489(15) . . ?
C13 Mn1 C11 87.1(6) . . ?
C13 Mn1 C12 86.1(6) . . ?
C11 Mn1 C12 90.6(6) . . ?
C13 Mn1 N1 97.8(5) . . ?
C11 Mn1 N1 173.9(5) . . ?
C12 Mn1 N1 93.4(5) . . ?
C13 Mn1 Os1 107.9(5) . . ?
C11 Mn1 Os1 89.0(4) . . ?
C12 Mn1 Os1 166.0(4) . . ?
N1 Mn1 Os1 85.9(3) . . ?
C13 Mn1 Os2 165.2(5) . . ?
C11 Mn1 Os2 87.8(4) . . ?
C12 Mn1 Os2 107.8(4) . . ?
N1 Mn1 Os2 86.6(3) . . ?
Os1 Mn1 Os2 58.13(3) . . ?
C14 S1 Os1 103.0(4) . . ?
C14 S1 Os2 102.3(4) . . ?
Os1 S1 Os2 70.55(8) . . ?
C14 N1 C15 104.2(10) . . ?
C14 N1 Mn1 125.6(8) . . ?
C15 N1 Mn1 130.1(8) . . ?
C14 N2 C16 106.2(11) . . ?
C14 N2 C17 128.1(12) . . ?
C16 N2 C17 125.7(12) . . ?
O1 C1 Os1 171.7(12) . . ?
O2 C2 Os1 176.5(15) . . ?
O3 C3 Os1 176.1(14) . . ?
O4 C4 Os2 177.8(13) . . ?
O5 C5 Os2 177.9(13) . . ?
O6 C6 Os2 171.3(12) . . ?
O7 C7 Os3 177.4(15) . . ?
O8 C8 Os3 177.3(18) . . ?
O9 C9 Os3 177.2(14) . . ?
O10 C10 Os3 177.3(11) . . ?
O11 C11 Mn1 177.0(12) . . ?
O12 C12 Mn1 178.3(12) . . ?
O13 C13 Mn1 174.5(14) . . ?
N2 C14 N1 112.5(11) . . ?
N2 C14 S1 124.9(9) . . ?
N1 C14 S1 122.6(9) . . ?
C16 C15 N1 108.5(11) . . ?
C16 C15 H15 125.8 . . ?
N1 C15 H15 125.8 . . ?
C15 C16 N2 108.6(12) . . ?
C15 C16 H16 125.7 . . ?
N2 C16 H16 125.7 . . ?
N2 C17 H17A 109.5 . . ?
N2 C17 H17B 109.5 . . ?
H17A C17 H17B 109.5 . . ?
N2 C17 H17C 109.5 . . ?
H17A C17 H17C 109.5 . . ?
H17B C17 H17C 109.5 . . ?

loop_
_geom_bond_atom_site_label_1
_geom_bond_atom_site_label_2
_geom_bond_distance
_geom_bond_site_symmetry_2
_geom_bond_publ_flag
Os1 C2 1.903(14) . ?
Os1 C3 1.906(13) . ?
Os1 C1 1.929(13) . ?
Os1 S1 2.419(3) . ?
Os1 Os2 2.7978(6) . ?
Os1 Os3 2.8635(7) . ?
Os1 Mn1 2.8668(16) . ?
Os2 C4 1.905(14) . ?
Os2 C5 1.911(15) . ?
Os2 C6 1.929(15) . ?
Os2 S1 2.425(3) . ?
Os2 Os3 2.8635(6) . ?
Os2 Mn1 2.8925(15) . ?
Os3 C8 1.898(15) . ?
Os3 C9 1.911(14) . ?
Os3 C10 1.921(15) . ?
Os3 C7 1.947(15) . ?
Mn1 C13 1.762(15) . ?
Mn1 C11 1.789(13) . ?
Mn1 C12 1.789(14) . ?
Mn1 N1 2.020(11) . ?
S1 C14 1.755(12) . ?
O1 C1 1.120(17) . ?
O2 C2 1.142(18) . ?
O3 C3 1.140(17) . ?
O4 C4 1.130(18) . ?
O5 C5 1.158(18) . ?
O6 C6 1.129(18) . ?
O7 C7 1.14(2) . ?
O8 C8 1.13(2) . ?
O9 C9 1.114(19) . ?
O10 C10 1.167(18) . ?
O11 C11 1.151(17) . ?
O12 C12 1.152(17) . ?
O13 C13 1.167(18) . ?
N1 C14 1.344(15) . ?
N1 C15 1.406(15) . ?
N2 C14 1.335(16) . ?
N2 C16 1.369(18) . ?
N2 C17 1.460(17) . ?
C15 C16 1.344(19) . ?
C15 H15 0.9500 . ?
C16 H16 0.9500 . ?
C17 H17A 0.9800 . ?
C17 H17B 0.9800 . ?
C17 H17C 0.9800 . ?
